data_7716434
loop_
_publ_author_name
'Kirk, Ryan M.'
'HIll, Anthony F'

_publ_section_title
;
 &#x3c3;-Arsolido complexes.
;
_journal_issue 28
_journal_name_full 'Dalton transactions (Cambridge, England : 2003)'
_journal_page_first 11809
_journal_page_last 11829
_journal_paper_doi 10.1039/d4dt01308e
_journal_volume 53
_journal_year 2024
_chemical_formula_moiety 'C17 H21 As Mo O3 Si'
_chemical_formula_sum 'C17 H21 As Mo O3 Si'
_chemical_formula_weight 472.29
_chemical_properties_physical Air-sensitive
_space_group_crystal_system orthorhombic
_space_group_IT_number 19
_space_group_name_Hall 'P 2ac 2ab'
_space_group_name_H-M_alt 'P 21 21 21'
_atom_sites_solution_hydrogens geom
_atom_sites_solution_primary dual
_audit_creation_date 2022-01-29
_audit_creation_method
;
Olex2 1.3
(compiled 2020.11.12 svn.r5f609507 for OlexSys, GUI svn.r6408)
;
_audit_update_record
;
2022-01-29 deposited with the CCDC.	2024-06-19 downloaded from the CCDC.
;
_cell_angle_alpha 90
_cell_angle_beta 90
_cell_angle_gamma 90
_cell_formula_units_Z 4
_cell_length_a 6.65790(10)
_cell_length_b 13.0043(2)
_cell_length_c 22.3782(5)
_cell_measurement_reflns_used 3863
_cell_measurement_temperature 150.01(10)
_cell_measurement_theta_max 73.6600
_cell_measurement_theta_min 5.1920
_cell_volume 1937.53(6)
_computing_cell_refinement 'CrysAlisPro 1.171.40.82a (Rigaku OD, 2020)'
_computing_data_collection 'CrysAlisPro 1.171.40.82a (Rigaku OD, 2020)'
_computing_data_reduction 'CrysAlisPro 1.171.40.82a (Rigaku OD, 2020)'
_computing_molecular_graphics 'Olex2 1.3 (Dolomanov et al., 2009)'
_computing_publication_material 'Olex2 1.3 (Dolomanov et al., 2009)'
_computing_structure_refinement 'SHELXL 2018/3 (Sheldrick, 2015)'
_computing_structure_solution 'SHELXT 2018/2 (Sheldrick, 2018)'
_diffrn_ambient_environment N~2~
_diffrn_ambient_temperature 150.01(10)
_diffrn_detector 'CCD plate'
_diffrn_detector_area_resol_mean 8.1297
_diffrn_detector_type EosS2
_diffrn_measured_fraction_theta_full 1.000
_diffrn_measured_fraction_theta_max 0.999
_diffrn_measurement_details
;
List of Runs (angles in degrees, time in seconds):

  # Type    Start    End  Width  t~exp~   \w     \q     \k     \f   Frames
#--------------------------------------------------------------------------
  1  \w    -96.00 -38.00   1.00    1.00    --  -37.08 -57.00  90.00   58
  2  \w     18.00  66.00   1.00    1.00    --   37.08  38.00 120.00   48
  3  \w    -28.00  37.00   1.00    1.00    --   37.08 -57.00 120.00   65
  4  \w     29.00  89.00   1.00    1.00    --   37.08-125.00 -30.00   60
  5  \w     43.00  70.00   1.00    1.00    --   37.08-125.00-120.00   27
  6  \w     46.00  71.00   1.00    1.00    --   37.08 -99.00  90.00   25
  7  \w     56.00  89.00   1.00    1.00    --  111.00 -50.00-180.00   33
  8  \w     57.00 105.00   1.00    1.00    --  111.00 -92.00 150.00   48
  9  \w    118.00 149.00   1.00    1.00    --  111.00  77.00-150.00   31
 10  \w     81.00 106.00   1.00    1.00    --  111.00 -92.00 -60.00   25
 11  \w     96.00 134.00   1.00    1.00    --  111.00  64.00 120.00   38
 12  \w     42.00  73.00   1.00    1.00    --  111.00-121.00-164.00   31
 13  \w     93.00 171.00   1.00    1.00    --  111.00  64.00-120.00   78
 14  \w     93.00 125.00   1.00    1.00    --  111.00 -50.00-180.00   32
 15  \w     94.00 119.00   1.00    1.00    --  111.00  25.00-150.00   25
 16  \w     72.00 100.00   1.00    1.00    --  111.00 -92.00-180.00   28
 17  \w    129.00 154.00   1.00    1.00    --  111.00  25.00-150.00   25
 18  \w     45.00  85.00   1.00    1.00    --  111.00 -50.00 150.00   40
 19  \w     73.00  98.00   1.00    1.00    --  111.00 -92.00-120.00   25
 20  \w    112.00 138.00   1.00    1.00    --  111.00  77.00   0.00   26
 21  \w     42.00  75.00   1.00    1.00    --  111.00 -92.00 120.00   33
;
_diffrn_measurement_device 'four-circle diffractometer'
_diffrn_measurement_device_type 'SuperNova, Dual, Cu at home/near, EosS2'
_diffrn_measurement_method '\w scans'
_diffrn_orient_matrix_type 'CrysAlisPro convention (1999,Acta A55,543-557)'
_diffrn_orient_matrix_UB_11 0.0419772000
_diffrn_orient_matrix_UB_12 -0.0652126000
_diffrn_orient_matrix_UB_13 0.0560921000
_diffrn_orient_matrix_UB_21 -0.0578514000
_diffrn_orient_matrix_UB_22 -0.0979891000
_diffrn_orient_matrix_UB_23 -0.0346396000
_diffrn_orient_matrix_UB_31 0.2200971000
_diffrn_orient_matrix_UB_32 -0.0134214000
_diffrn_orient_matrix_UB_33 -0.0197942000
_diffrn_radiation_monochromator mirror
_diffrn_radiation_probe x-ray
_diffrn_radiation_type 'Cu K\a'
_diffrn_radiation_wavelength 1.54184
_diffrn_reflns_av_R_equivalents 0.0269
_diffrn_reflns_av_unetI/netI 0.0383
_diffrn_reflns_Laue_measured_fraction_full 1.000
_diffrn_reflns_Laue_measured_fraction_max 0.999
_diffrn_reflns_limit_h_max 8
_diffrn_reflns_limit_h_min -6
_diffrn_reflns_limit_k_max 15
_diffrn_reflns_limit_k_min -16
_diffrn_reflns_limit_l_max 27
_diffrn_reflns_limit_l_min -27
_diffrn_reflns_number 7373
_diffrn_reflns_point_group_measured_fraction_full 0.945
_diffrn_reflns_point_group_measured_fraction_max 0.932
_diffrn_reflns_theta_full 67.684
_diffrn_reflns_theta_max 73.817
_diffrn_reflns_theta_min 3.932
_diffrn_source 'micro-focus sealed X-ray tube'
_diffrn_source_type 'SuperNova (Cu) X-ray Source'
_exptl_absorpt_coefficient_mu 8.116
_exptl_absorpt_correction_T_max 1.000
_exptl_absorpt_correction_T_min 0.321
_exptl_absorpt_correction_type gaussian
_exptl_absorpt_process_details
;
CrysAlisPro 1.171.40.82a (Rigaku Oxford Diffraction, 2020)
Numerical absorption correction based on gaussian integration over
a multifaceted crystal model
Empirical absorption correction using spherical harmonics,
implemented in SCALE3 ABSPACK scaling algorithm.
;
_exptl_crystal_colour orange
_exptl_crystal_colour_primary orange
_exptl_crystal_density_diffrn 1.619
_exptl_crystal_description needle
_exptl_crystal_F_000 944
_exptl_crystal_recrystallization_method 'Re-crystallisation from solvent: pentane'
_exptl_crystal_size_max 0.414
_exptl_crystal_size_mid 0.077
_exptl_crystal_size_min 0.066
_refine_diff_density_max 0.396
_refine_diff_density_min -0.453
_refine_diff_density_rms 0.065
_refine_ls_abs_structure_details
;
 Refined as an inversion twin.
;
_refine_ls_abs_structure_Flack 0.335(14)
_refine_ls_extinction_method none
_refine_ls_goodness_of_fit_ref 1.036
_refine_ls_hydrogen_treatment constr
_refine_ls_matrix_type full
_refine_ls_number_parameters 214
_refine_ls_number_reflns 3665
_refine_ls_number_restraints 0
_refine_ls_restrained_S_all 1.036
_refine_ls_R_factor_all 0.0281
_refine_ls_R_factor_gt 0.0264
_refine_ls_shift/su_max 0.001
_refine_ls_shift/su_mean 0.000
_refine_ls_structure_factor_coef Fsqd
_refine_ls_weighting_details 'w=1/[\s^2^(Fo^2^)+(0.0271P)^2^+0.0582P] where P=(Fo^2^+2Fc^2^)/3'
_refine_ls_weighting_scheme calc
_refine_ls_wR_factor_gt 0.0608
_refine_ls_wR_factor_ref 0.0617
_reflns_Friedel_coverage 0.612
_reflns_Friedel_fraction_full 0.869
_reflns_Friedel_fraction_max 0.840
_reflns_number_gt 3515
_reflns_number_total 3665
_reflns_threshold_expression 'I > 2\s(I)'
_cod_data_source_file d4dt01308e2.cif
_cod_data_source_block rmk_219_b_scale
_cod_depositor_comments 'Adding full bibliography for 7716434--7716441.cif.'
_cod_database_code 7716434
_shelx_shelxl_version_number 2018/3
_chemical_oxdiff_formula C17H21As1Mo1O3Si1
_chemical_oxdiff_usercomment 'hexane at -30'
_shelx_space_group_comment
;
The symmetry employed for this shelxl refinement is uniquely defined
by the following loop, which should always be used as a source of
symmetry information in preference to the above space-group names.
They are only intended as comments.
;
_reflns_odcompleteness_completeness 99.95
_reflns_odcompleteness_iscentric 1
_reflns_odcompleteness_theta 66.49
_olex2_refinement_description
;
1. Twinned data refinement
 Scales: 0.665(14)
 0.335(14)
2. Fixed Uiso
 At 1.2 times of:
  All C(H) groups
 At 1.5 times of:
  All C(H,H,H) groups
3.a Aromatic/amide H refined with riding coordinates:
 C13(H13), C4(H4), C14(H14), C17(H17), C15(H15), C16(H16)
3.b Idealised Me refined as rotating group:
 C9(H9a,H9b,H9c), C10(H10a,H10b,H10c), C8(H8a,H8b,H8c), C12(H12a,H12b,H12c),
 C11(H11a,H11b,H11c)
;
_ins_header
;
TITL RMK_219_B_scale in P2(1)2(1)2(1) 
REM P2(1)2(1)2(1) (#19 in standard setting)
CELL 1.54184   6.657933  13.004326  22.378199  90.0000  90.0000  90.0000
ZERR    4.00   0.000123   0.000247   0.000467   0.0000   0.0000   0.0000
LATT -1
SYMM -x+1/2,-y, z+1/2 
SYMM -x, y+1/2,-z+1/2 
SYMM  x+1/2,-y+1/2,-z 
SFAC C H O Si As Mo
UNIT 68.00 84.00 12.00 4.00 4.00 4.00
TREF
HKLF 4
END
;
_olex2_submission_special_instructions 'No special instructions were received'
_oxdiff_exptl_absorpt_empirical_details
;
Empirical correction (ABSPACK) includes:
- Absorption correction using spherical harmonics
- Frame scaling
;
_oxdiff_exptl_absorpt_empirical_full_max 1.275
_oxdiff_exptl_absorpt_empirical_full_min 0.778

loop_
_space_group_symop_operation_xyz
'x, y, z'
'-x+1/2, -y, z+1/2'
'-x, y+1/2, -z+1/2'
'x+1/2, -y+1/2, -z'

loop_
_atom_site_label
_atom_site_type_symbol
_atom_site_fract_x
_atom_site_fract_y
_atom_site_fract_z
_atom_site_U_iso_or_equiv
_atom_site_adp_type
_atom_site_occupancy
_atom_site_site_symmetry_order
_atom_site_calc_flag
_atom_site_refinement_flags_posn
_atom_site_refinement_flags_adp
_atom_site_refinement_flags_occupancy
_atom_site_disorder_assembly
_atom_site_disorder_group
Mo1 Mo 0.41798(5) 0.41261(3) 0.74541(2) 0.02483(9) Uani 1 1 d . . . . .
As1 As 0.50155(9) 0.37055(4) 0.62769(2) 0.02927(12) Uani 1 1 d . . . . .
Si1 Si 0.3354(3) 0.57297(12) 0.55182(7) 0.0396(3) Uani 1 1 d . . . . .
O3 O 0.6911(5) 0.2176(3) 0.73536(18) 0.0408(9) Uani 1 1 d . . . . .
O1 O 0.6774(6) 0.6000(3) 0.70212(19) 0.0455(10) Uani 1 1 d . . . . .
O2 O 0.6993(6) 0.4493(4) 0.85529(19) 0.0555(12) Uani 1 1 d . . . . .
C13 C 0.0817(7) 0.4028(4) 0.7133(2) 0.0297(9) Uani 1 1 d . . . . .
H13 H 0.048992 0.395461 0.673083 0.036 Uiso 1 1 calc R U . . .
C6 C 0.1629(8) 0.3661(5) 0.5604(2) 0.0364(11) Uani 1 1 d . . . . .
C1 C 0.5843(8) 0.5302(4) 0.7169(2) 0.0324(10) Uani 1 1 d . . . . .
C7 C 0.2994(8) 0.4378(4) 0.5784(2) 0.0331(11) Uani 1 1 d . . . . .
C4 C 0.3389(8) 0.2498(4) 0.6223(2) 0.0352(11) Uani 1 1 d . . . . .
H4 H 0.365494 0.189125 0.642813 0.042 Uiso 1 1 calc R U . . .
C5 C 0.1819(9) 0.2627(4) 0.5855(2) 0.0370(12) Uani 1 1 d . . . . .
C14 C 0.1050(7) 0.4968(4) 0.7437(2) 0.0343(11) Uani 1 1 d . . . . .
H14 H 0.088842 0.562063 0.727454 0.041 Uiso 1 1 calc R U . . .
C17 C 0.1163(6) 0.3218(4) 0.7537(2) 0.0346(11) Uani 1 1 d . . . . .
H17 H 0.108880 0.252035 0.745010 0.041 Uiso 1 1 calc R U . . .
C15 C 0.1573(8) 0.4741(5) 0.8034(2) 0.0411(13) Uani 1 1 d . . . . .
H15 H 0.183070 0.521817 0.833408 0.049 Uiso 1 1 calc R U . . .
C2 C 0.5978(8) 0.4352(4) 0.8149(2) 0.0383(12) Uani 1 1 d . . . . .
C3 C 0.5937(7) 0.2904(3) 0.7391(2) 0.0306(10) Uani 1 1 d . . . . .
C16 C 0.1638(9) 0.3647(5) 0.8097(2) 0.0411(13) Uani 1 1 d . . . . .
H16 H 0.193960 0.328558 0.844388 0.049 Uiso 1 1 calc R U . . .
C9 C -0.0057(9) 0.3856(5) 0.5163(2) 0.0520(15) Uani 1 1 d . . . . .
H9A H -0.011582 0.457610 0.507018 0.078 Uiso 1 1 calc R U . . .
H9B H -0.131004 0.364275 0.533539 0.078 Uiso 1 1 calc R U . . .
H9C H 0.018546 0.347211 0.480346 0.078 Uiso 1 1 calc R U . . .
C10 C 0.2025(11) 0.6646(5) 0.6012(3) 0.0553(18) Uani 1 1 d . . . . .
H10A H 0.062520 0.647197 0.602774 0.083 Uiso 1 1 calc R U . . .
H10B H 0.217645 0.733106 0.585887 0.083 Uiso 1 1 calc R U . . .
H10C H 0.258576 0.661073 0.640722 0.083 Uiso 1 1 calc R U . . .
C8 C 0.0345(9) 0.1784(5) 0.5696(3) 0.0528(17) Uani 1 1 d . . . . .
H8A H -0.096129 0.195870 0.584695 0.079 Uiso 1 1 calc R U . . .
H8B H 0.077869 0.114762 0.587158 0.079 Uiso 1 1 calc R U . . .
H8C H 0.028263 0.171043 0.526992 0.079 Uiso 1 1 calc R U . . .
C12 C 0.2513(13) 0.5944(5) 0.4729(3) 0.071(2) Uani 1 1 d . . . . .
H12A H 0.288564 0.536309 0.448838 0.106 Uiso 1 1 calc R U . . .
H12B H 0.314108 0.655251 0.457339 0.106 Uiso 1 1 calc R U . . .
H12C H 0.107999 0.602670 0.471955 0.106 Uiso 1 1 calc R U . . .
C11 C 0.6070(10) 0.6024(6) 0.5510(4) 0.078(3) Uani 1 1 d . . . . .
H11A H 0.666032 0.581813 0.588218 0.117 Uiso 1 1 calc R U . . .
H11B H 0.625919 0.675008 0.545415 0.117 Uiso 1 1 calc R U . . .
H11C H 0.670173 0.565827 0.518794 0.117 Uiso 1 1 calc R U . . .

loop_
_atom_site_aniso_label
_atom_site_aniso_U_11
_atom_site_aniso_U_22
_atom_site_aniso_U_33
_atom_site_aniso_U_23
_atom_site_aniso_U_13
_atom_site_aniso_U_12
Mo1 0.01903(15) 0.02763(15) 0.02783(16) -0.00164(15) -0.00076(15) -0.00106(15)
As1 0.0283(2) 0.0292(2) 0.0303(3) -0.0018(2) 0.0032(2) 0.0027(2)
Si1 0.0496(8) 0.0379(7) 0.0312(7) 0.0046(6) 0.0036(6) 0.0075(7)
O3 0.0330(19) 0.0293(16) 0.060(3) 0.0064(17) -0.0038(19) -0.0005(16)
O1 0.0335(19) 0.0312(18) 0.072(3) -0.0042(19) 0.005(2) -0.0076(18)
O2 0.039(2) 0.082(3) 0.046(2) -0.012(2) -0.018(2) -0.005(2)
C13 0.0186(19) 0.037(2) 0.033(2) -0.006(2) 0.000(2) -0.002(2)
C6 0.036(3) 0.047(3) 0.026(2) -0.003(2) 0.006(2) 0.006(3)
C1 0.026(2) 0.032(2) 0.039(2) -0.0068(19) 0.002(2) 0.006(2)
C7 0.036(3) 0.039(3) 0.025(2) 0.0022(19) 0.005(2) 0.004(2)
C4 0.038(3) 0.030(2) 0.037(3) -0.007(2) 0.002(2) -0.001(2)
C5 0.040(3) 0.039(3) 0.032(3) -0.011(2) 0.004(2) 0.001(3)
C14 0.024(2) 0.034(2) 0.045(3) -0.005(2) 0.005(3) 0.0041(19)
C17 0.023(2) 0.037(2) 0.044(3) 0.005(2) 0.001(2) -0.0077(19)
C15 0.026(2) 0.060(3) 0.037(3) -0.021(3) 0.007(2) 0.003(3)
C2 0.032(3) 0.043(3) 0.040(3) -0.002(2) 0.001(2) -0.002(3)
C3 0.025(2) 0.030(2) 0.037(2) 0.0039(19) -0.003(2) -0.006(2)
C16 0.026(3) 0.065(3) 0.033(3) 0.009(3) 0.003(2) -0.006(3)
C9 0.041(3) 0.077(4) 0.038(3) -0.003(3) -0.004(3) -0.001(4)
C10 0.078(5) 0.043(3) 0.045(3) -0.006(3) 0.004(3) 0.006(3)
C8 0.050(4) 0.054(3) 0.054(4) -0.017(3) -0.005(3) -0.012(3)
C12 0.129(7) 0.049(3) 0.034(3) 0.012(3) -0.001(4) 0.009(5)
C11 0.062(5) 0.061(4) 0.111(6) 0.043(5) 0.020(4) 0.000(4)

loop_
_atom_type_symbol
_atom_type_description
_atom_type_scat_dispersion_real
_atom_type_scat_dispersion_imag
_atom_type_scat_source
C C 0.0181 0.0091 'International Tables Vol C Tables 4.2.6.8 and 6.1.1.4'
H H 0.0000 0.0000 'International Tables Vol C Tables 4.2.6.8 and 6.1.1.4'
As As -0.9300 1.0051 'International Tables Vol C Tables 4.2.6.8 and 6.1.1.4'
Mo Mo -0.0483 2.7339 'International Tables Vol C Tables 4.2.6.8 and 6.1.1.4'
O O 0.0492 0.0322 'International Tables Vol C Tables 4.2.6.8 and 6.1.1.4'
Si Si 0.2541 0.3302 'International Tables Vol C Tables 4.2.6.8 and 6.1.1.4'

loop_
_exptl_crystal_face_index_h
_exptl_crystal_face_index_k
_exptl_crystal_face_index_l
_exptl_crystal_face_perp_dist
0 8 5 0.0303
0 -8 -5 0.0281
4 1 -3 0.1705
-4 -1 3 0.2160
0 -2 -14 0.0339
0 2 14 0.0250
0 6 -10 0.0277
0 -6 10 0.0242

loop_
_geom_angle_atom_site_label_1
_geom_angle_atom_site_label_2
_geom_angle_atom_site_label_3
_geom_angle
_geom_angle_site_symmetry_1
_geom_angle_site_symmetry_3
_geom_angle_publ_flag
C13 Mo1 As1 83.62(11) . . ?
C1 Mo1 As1 74.53(14) . . ?
C1 Mo1 C13 118.16(19) . . ?
C1 Mo1 C14 97.47(19) . . ?
C1 Mo1 C17 152.9(2) . . ?
C1 Mo1 C15 109.4(2) . . ?
C1 Mo1 C16 144.5(2) . . ?
C14 Mo1 As1 104.86(13) . . ?
C14 Mo1 C13 34.79(15) . . ?
C17 Mo1 As1 98.63(14) . . ?
C17 Mo1 C13 34.92(16) . . ?
C17 Mo1 C14 58.35(16) . . ?
C15 Mo1 As1 139.46(15) . . ?
C15 Mo1 C13 58.42(17) . . ?
C15 Mo1 C14 35.23(19) . . ?
C15 Mo1 C17 58.9(2) . . ?
C2 Mo1 As1 131.19(16) . . ?
C2 Mo1 C13 145.19(19) . . ?
C2 Mo1 C1 78.6(2) . . ?
C2 Mo1 C14 118.5(2) . . ?
C2 Mo1 C17 122.1(2) . . ?
C2 Mo1 C15 87.8(2) . . ?
C2 Mo1 C16 89.7(2) . . ?
C3 Mo1 As1 69.65(14) . . ?
C3 Mo1 C13 119.81(18) . . ?
C3 Mo1 C1 105.37(19) . . ?
C3 Mo1 C14 153.61(18) . . ?
C3 Mo1 C17 96.21(18) . . ?
C3 Mo1 C15 139.6(2) . . ?
C3 Mo1 C2 79.5(2) . . ?
C3 Mo1 C16 105.1(2) . . ?
C16 Mo1 As1 133.84(16) . . ?
C16 Mo1 C13 58.56(18) . . ?
C16 Mo1 C14 59.1(2) . . ?
C16 Mo1 C17 35.25(19) . . ?
C16 Mo1 C15 36.1(2) . . ?
C7 As1 Mo1 108.31(14) . . ?
C4 As1 Mo1 96.28(16) . . ?
C4 As1 C7 86.6(2) . . ?
C7 Si1 C12 113.6(3) . . ?
C10 Si1 C7 110.7(3) . . ?
C10 Si1 C12 109.0(3) . . ?
C11 Si1 C7 108.9(3) . . ?
C11 Si1 C10 109.9(4) . . ?
C11 Si1 C12 104.6(4) . . ?
Mo1 C13 H13 121.6 . . ?
C14 C13 Mo1 72.6(3) . . ?
C14 C13 H13 125.7 . . ?
C14 C13 C17 108.6(4) . . ?
C17 C13 Mo1 71.9(3) . . ?
C17 C13 H13 125.7 . . ?
C7 C6 C5 117.2(5) . . ?
C7 C6 C9 124.9(5) . . ?
C5 C6 C9 117.9(5) . . ?
O1 C1 Mo1 177.5(4) . . ?
Si1 C7 As1 120.9(3) . . ?
C6 C7 As1 108.8(4) . . ?
C6 C7 Si1 129.3(4) . . ?
As1 C4 H4 123.9 . . ?
C5 C4 As1 112.2(4) . . ?
C5 C4 H4 123.9 . . ?
C6 C5 C8 121.3(5) . . ?
C4 C5 C6 114.8(5) . . ?
C4 C5 C8 124.0(5) . . ?
Mo1 C14 H14 122.2 . . ?
C13 C14 Mo1 72.6(3) . . ?
C13 C14 H14 126.2 . . ?
C13 C14 C15 107.7(5) . . ?
C15 C14 Mo1 70.7(3) . . ?
C15 C14 H14 126.2 . . ?
Mo1 C17 H17 121.4 . . ?
C13 C17 Mo1 73.2(3) . . ?
C13 C17 H17 125.9 . . ?
C16 C17 Mo1 71.2(3) . . ?
C16 C17 C13 108.2(5) . . ?
C16 C17 H17 125.9 . . ?
Mo1 C15 H15 119.9 . . ?
C14 C15 Mo1 74.1(3) . . ?
C14 C15 H15 126.0 . . ?
C14 C15 C16 107.9(5) . . ?
C16 C15 Mo1 71.8(3) . . ?
C16 C15 H15 126.0 . . ?
O2 C2 Mo1 178.9(5) . . ?
O3 C3 Mo1 178.0(4) . . ?
Mo1 C16 H16 119.9 . . ?
C17 C16 Mo1 73.6(3) . . ?
C17 C16 C15 107.5(5) . . ?
C17 C16 H16 126.3 . . ?
C15 C16 Mo1 72.1(3) . . ?
C15 C16 H16 126.3 . . ?
C6 C9 H9A 109.5 . . ?
C6 C9 H9B 109.5 . . ?
C6 C9 H9C 109.5 . . ?
H9A C9 H9B 109.5 . . ?
H9A C9 H9C 109.5 . . ?
H9B C9 H9C 109.5 . . ?
Si1 C10 H10A 109.5 . . ?
Si1 C10 H10B 109.5 . . ?
Si1 C10 H10C 109.5 . . ?
H10A C10 H10B 109.5 . . ?
H10A C10 H10C 109.5 . . ?
H10B C10 H10C 109.5 . . ?
C5 C8 H8A 109.5 . . ?
C5 C8 H8B 109.5 . . ?
C5 C8 H8C 109.5 . . ?
H8A C8 H8B 109.5 . . ?
H8A C8 H8C 109.5 . . ?
H8B C8 H8C 109.5 . . ?
Si1 C12 H12A 109.5 . . ?
Si1 C12 H12B 109.5 . . ?
Si1 C12 H12C 109.5 . . ?
H12A C12 H12B 109.5 . . ?
H12A C12 H12C 109.5 . . ?
H12B C12 H12C 109.5 . . ?
Si1 C11 H11A 109.5 . . ?
Si1 C11 H11B 109.5 . . ?
Si1 C11 H11C 109.5 . . ?
H11A C11 H11B 109.5 . . ?
H11A C11 H11C 109.5 . . ?
H11B C11 H11C 109.5 . . ?

loop_
_geom_bond_atom_site_label_1
_geom_bond_atom_site_label_2
_geom_bond_distance
_geom_bond_site_symmetry_2
_geom_bond_publ_flag
Mo1 As1 2.7474(6) . ?
Mo1 C13 2.355(5) . ?
Mo1 C1 1.993(5) . ?
Mo1 C14 2.354(5) . ?
Mo1 C17 2.337(4) . ?
Mo1 C15 2.310(5) . ?
Mo1 C2 1.984(5) . ?
Mo1 C3 1.978(5) . ?
Mo1 C16 2.306(5) . ?
As1 C7 1.948(5) . ?
As1 C4 1.911(5) . ?
Si1 C7 1.871(5) . ?
Si1 C10 1.851(6) . ?
Si1 C12 1.874(6) . ?
Si1 C11 1.849(7) . ?
O3 C3 1.151(6) . ?
O1 C1 1.148(6) . ?
O2 C2 1.143(6) . ?
C13 H13 0.9300 . ?
C13 C14 1.408(6) . ?
C13 C17 1.408(7) . ?
C6 C7 1.363(8) . ?
C6 C5 1.463(8) . ?
C6 C9 1.516(7) . ?
C4 H4 0.9300 . ?
C4 C5 1.341(8) . ?
C5 C8 1.514(7) . ?
C14 H14 0.9300 . ?
C14 C15 1.412(7) . ?
C17 H17 0.9300 . ?
C17 C16 1.406(7) . ?
C15 H15 0.9300 . ?
C15 C16 1.429(8) . ?
C16 H16 0.9300 . ?
C9 H9A 0.9600 . ?
C9 H9B 0.9600 . ?
C9 H9C 0.9600 . ?
C10 H10A 0.9600 . ?
C10 H10B 0.9600 . ?
C10 H10C 0.9600 . ?
C8 H8A 0.9600 . ?
C8 H8B 0.9600 . ?
C8 H8C 0.9600 . ?
C12 H12A 0.9600 . ?
C12 H12B 0.9600 . ?
C12 H12C 0.9600 . ?
C11 H11A 0.9600 . ?
C11 H11B 0.9600 . ?
C11 H11C 0.9600 . ?

loop_
_geom_torsion_atom_site_label_1
_geom_torsion_atom_site_label_2
_geom_torsion_atom_site_label_3
_geom_torsion_atom_site_label_4
_geom_torsion
_geom_torsion_site_symmetry_1
_geom_torsion_site_symmetry_2
_geom_torsion_site_symmetry_3
_geom_torsion_site_symmetry_4
_geom_torsion_publ_flag
Mo1 C13 C14 C15 -62.4(4) . . . . ?
Mo1 C13 C17 C16 63.0(4) . . . . ?
Mo1 C14 C15 C16 -64.3(4) . . . . ?
Mo1 C17 C16 C15 64.6(4) . . . . ?
Mo1 C15 C16 C17 -65.6(4) . . . . ?
As1 C4 C5 C6 -3.1(6) . . . . ?
As1 C4 C5 C8 176.2(4) . . . . ?
C13 C14 C15 Mo1 63.7(4) . . . . ?
C13 C14 C15 C16 -0.7(6) . . . . ?
C13 C17 C16 Mo1 -64.3(4) . . . . ?
C13 C17 C16 C15 0.3(6) . . . . ?
C7 C6 C5 C4 -2.4(7) . . . . ?
C7 C6 C5 C8 178.4(5) . . . . ?
C5 C6 C7 As1 6.3(6) . . . . ?
C5 C6 C7 Si1 174.6(4) . . . . ?
C14 C13 C17 Mo1 -63.7(3) . . . . ?
C14 C13 C17 C16 -0.7(6) . . . . ?
C14 C15 C16 Mo1 65.8(4) . . . . ?
C14 C15 C16 C17 0.2(7) . . . . ?
C17 C13 C14 Mo1 63.2(3) . . . . ?
C17 C13 C14 C15 0.9(6) . . . . ?
C9 C6 C7 As1 -173.5(4) . . . . ?
C9 C6 C7 Si1 -5.2(8) . . . . ?
C9 C6 C5 C4 177.5(5) . . . . ?
C9 C6 C5 C8 -1.8(8) . . . . ?
C10 Si1 C7 As1 -97.1(4) . . . . ?
C10 Si1 C7 C6 95.9(5) . . . . ?
C12 Si1 C7 As1 139.9(4) . . . . ?
C12 Si1 C7 C6 -27.1(6) . . . . ?
C11 Si1 C7 As1 23.8(4) . . . . ?
C11 Si1 C7 C6 -143.2(5) . . . . ?

loop_
_twin_individual_id
_twin_individual_mass_fraction_refined
1 0.665(14)
2 0.335(14)

loop_
_exptl_oxdiff_crystal_face_indexfrac_h
_exptl_oxdiff_crystal_face_indexfrac_k
_exptl_oxdiff_crystal_face_indexfrac_l
_exptl_oxdiff_crystal_face_x
_exptl_oxdiff_crystal_face_y
_exptl_oxdiff_crystal_face_z
-0.1121 7.8738 5.2184 -0.2255 -0.9458 -0.2336
-0.0877 -7.9088 -5.0662 0.2279 0.9555 0.1871
4.1979 0.8816 -3.1028 -0.0553 -0.2218 0.9735
-4.1978 -0.8903 3.0970 0.0556 0.2228 -0.9733
-0.3681 -2.4432 -13.8499 -0.6330 0.7405 0.2259
0.0237 2.4696 13.8909 0.6191 -0.7245 -0.3029
-0.1280 6.3531 -9.5583 -0.9558 -0.2840 0.0758
-0.2274 -6.2051 9.8230 0.9461 0.2809 -0.1612
